data_4516081
loop_
_publ_author_name
'Yunusova, Sevilya N.'
'Bolotin, Dmitrii S.'
'Suslonov, Vitalii V.'
'Vovk, Mikhail A.'
'Tolstoy, Peter M.'
'Kukushkin, Vadim Yu'

_publ_section_title
;
 3-Dialkylamino-1,2,4-triazoles via Zn<sup>II</sup>-Catalyzed Acyl
 Hydrazide-Dialkylcyanamide Coupling.
;
_journal_issue 7
_journal_name_full 'ACS omega'
_journal_page_first 7224
_journal_page_last 7234
_journal_paper_doi 10.1021/acsomega.8b01047
_journal_volume 3
_journal_year 2018
_chemical_formula_moiety 'C12 H16 N4'
_chemical_formula_sum 'C12 H16 N4'
_chemical_formula_weight 216.29
_space_group_crystal_system triclinic
_space_group_IT_number 2
_space_group_name_Hall '-P 1'
_space_group_name_H-M_alt 'P -1'
_atom_sites_solution_hydrogens geom
_atom_sites_solution_primary iterative
_audit_creation_date 2018-02-06
_audit_creation_method
;
Olex2 1.2
(compiled 2017.08.10 svn.r3458 for OlexSys, GUI svn.r5381)
;
_cell_angle_alpha 75.686(4)
_cell_angle_beta 82.561(4)
_cell_angle_gamma 71.602(4)
_cell_formula_units_Z 4
_cell_length_a 8.6523(4)
_cell_length_b 11.7604(7)
_cell_length_c 12.8395(6)
_cell_measurement_reflns_used 7566
_cell_measurement_temperature 100(2)
_cell_measurement_theta_max 30.2840
_cell_measurement_theta_min 2.9180
_cell_volume 1199.33(11)
_computing_cell_refinement
;
CrysAlisPro, Agilent Technologies,
Version 1.171.36.32 (release 02-08-2013 CrysAlis171 .NET)
(compiled Aug  2 2013,16:46:58)
;
_computing_data_collection
;
CrysAlisPro, Agilent Technologies,
Version 1.171.36.32 (release 02-08-2013 CrysAlis171 .NET)
(compiled Aug  2 2013,16:46:58)
;
_computing_data_reduction
;
CrysAlisPro, Agilent Technologies,
Version 1.171.36.32 (release 02-08-2013 CrysAlis171 .NET)
(compiled Aug  2 2013,16:46:58)
;
_computing_molecular_graphics 'Olex2 (Dolomanov et al., 2009)'
_computing_publication_material 'Olex2 (Dolomanov et al., 2009)'
_computing_structure_refinement 'ShelXL (Sheldrick, 2015)'
_computing_structure_solution
;
Superflip (Palatinus & Chapuis, 2007;Palatinus & van der Lee, 2008;
Palatinus et al., 2012)
;
_diffrn_ambient_temperature 100(2)
_diffrn_detector_area_resol_mean 16.2096
_diffrn_measured_fraction_theta_full 0.999
_diffrn_measured_fraction_theta_max 0.999
_diffrn_measurement_details
;
#__ type_ start__ end____ width___ exp.time_
  1 omega  -20.00   20.00   1.0000   21.8000
omega____ theta____ kappa____ phi______ frames
    -      -22.2678  -99.0000  -90.0000 40

#__ type_ start__ end____ width___ exp.time_
  2 omega  -86.00  -42.00   1.0000   21.8000
omega____ theta____ kappa____ phi______ frames
    -      -22.2678 -178.0000   30.0000 44

#__ type_ start__ end____ width___ exp.time_
  3 omega  -25.00   12.00   1.0000   21.8000
omega____ theta____ kappa____ phi______ frames
    -      -22.2678  -99.0000  150.0000 37

#__ type_ start__ end____ width___ exp.time_
  4 omega  -23.00    7.00   1.0000   21.8000
omega____ theta____ kappa____ phi______ frames
    -      -22.2678  -99.0000   60.0000 30

#__ type_ start__ end____ width___ exp.time_
  5 omega    0.00   94.00   1.0000   21.8000
omega____ theta____ kappa____ phi______ frames
    -       23.3616   38.0000   90.0000 94

#__ type_ start__ end____ width___ exp.time_
  6 omega   42.00   95.00   1.0000   21.8000
omega____ theta____ kappa____ phi______ frames
    -       23.3616 -178.0000  -30.0000 53

#__ type_ start__ end____ width___ exp.time_
  7 omega   44.00   92.00   1.0000   21.8000
omega____ theta____ kappa____ phi______ frames
    -       23.3616   38.0000 -150.0000 48

#__ type_ start__ end____ width___ exp.time_
  8 omega  -43.00   49.00   1.0000   21.8000
omega____ theta____ kappa____ phi______ frames
    -       23.3616  -38.0000  -90.0000 92

#__ type_ start__ end____ width___ exp.time_
  9 omega  -25.00   65.00   1.0000   21.8000
omega____ theta____ kappa____ phi______ frames
    -       23.3616  -99.0000 -180.0000 90

#__ type_ start__ end____ width___ exp.time_
 10 omega  -24.00   65.00   1.0000   21.8000
omega____ theta____ kappa____ phi______ frames
    -       23.3616  -99.0000   60.0000 89

#__ type_ start__ end____ width___ exp.time_
 11 omega    3.00   63.00   1.0000   21.8000
omega____ theta____ kappa____ phi______ frames
    -       23.3616   57.0000 -180.0000 60

#__ type_ start__ end____ width___ exp.time_
 12 omega   35.00   64.00   1.0000   21.8000
omega____ theta____ kappa____ phi______ frames
    -       23.3616  -99.0000  -60.0000 29

#__ type_ start__ end____ width___ exp.time_
 13 omega    0.00   91.00   1.0000   21.8000
omega____ theta____ kappa____ phi______ frames
    -       23.3616   38.0000  -60.0000 91

#__ type_ start__ end____ width___ exp.time_
 14 omega   44.00   92.00   1.0000   21.8000
omega____ theta____ kappa____ phi______ frames
    -       23.3616   57.0000  -30.0000 48
;
_diffrn_measurement_device_type 'Xcalibur, Eos'
_diffrn_measurement_method '\w scans'
_diffrn_orient_matrix_UB_11 -0.0018432000
_diffrn_orient_matrix_UB_12 -0.0572164000
_diffrn_orient_matrix_UB_13 -0.0077326000
_diffrn_orient_matrix_UB_21 -0.0347049000
_diffrn_orient_matrix_UB_22 -0.0133194000
_diffrn_orient_matrix_UB_23 0.0530816000
_diffrn_orient_matrix_UB_31 -0.0792444000
_diffrn_orient_matrix_UB_32 0.0281628000
_diffrn_orient_matrix_UB_33 -0.0195783000
_diffrn_radiation_monochromator graphite
_diffrn_radiation_type MoK\a
_diffrn_radiation_wavelength 0.71073
_diffrn_reflns_av_R_equivalents 0.0244
_diffrn_reflns_av_unetI/netI 0.0257
_diffrn_reflns_Laue_measured_fraction_full 0.999
_diffrn_reflns_Laue_measured_fraction_max 0.999
_diffrn_reflns_limit_h_max 11
_diffrn_reflns_limit_h_min -11
_diffrn_reflns_limit_k_max 15
_diffrn_reflns_limit_k_min -15
_diffrn_reflns_limit_l_max 16
_diffrn_reflns_limit_l_min -16
_diffrn_reflns_number 20603
_diffrn_reflns_point_group_measured_fraction_full 0.999
_diffrn_reflns_point_group_measured_fraction_max 0.999
_diffrn_reflns_theta_full 25.242
_diffrn_reflns_theta_max 27.500
_diffrn_reflns_theta_min 2.632
_diffrn_source 'Enhance (Mo) X-ray Source'
_exptl_absorpt_coefficient_mu 0.076
_exptl_absorpt_correction_T_max 1.00000
_exptl_absorpt_correction_T_min 0.95642
_exptl_absorpt_correction_type multi-scan
_exptl_absorpt_process_details
;
CrysAlisPro, Agilent Technologies,
Version 1.171.36.32 (release 02-08-2013 CrysAlis171 .NET)
(compiled Aug  2 2013,16:46:58)
Empirical absorption correction using spherical harmonics,
 implemented in SCALE3 ABSPACK scaling algorithm.
;
_exptl_crystal_colour 'clear colourless'
_exptl_crystal_colour_lustre clear
_exptl_crystal_colour_primary colourless
_exptl_crystal_density_diffrn 1.198
_exptl_crystal_description prism
_exptl_crystal_F_000 464
_exptl_crystal_size_max 0.2
_exptl_crystal_size_mid 0.2
_exptl_crystal_size_min 0.1
_refine_diff_density_max 0.385
_refine_diff_density_min -0.308
_refine_diff_density_rms 0.043
_refine_ls_extinction_method none
_refine_ls_goodness_of_fit_ref 1.022
_refine_ls_hydrogen_treatment constr
_refine_ls_matrix_type full
_refine_ls_number_parameters 295
_refine_ls_number_reflns 5506
_refine_ls_number_restraints 0
_refine_ls_restrained_S_all 1.022
_refine_ls_R_factor_all 0.0657
_refine_ls_R_factor_gt 0.0513
_refine_ls_shift/su_max 0.000
_refine_ls_shift/su_mean 0.000
_refine_ls_structure_factor_coef Fsqd
_refine_ls_weighting_details 'w=1/[\s^2^(Fo^2^)+(0.0619P)^2^+0.5066P] where P=(Fo^2^+2Fc^2^)/3'
_refine_ls_weighting_scheme calc
_refine_ls_wR_factor_gt 0.1277
_refine_ls_wR_factor_ref 0.1384
_reflns_Friedel_coverage 0.000
_reflns_number_gt 4365
_reflns_number_total 5506
_reflns_threshold_expression 'I > 2\s(I)'
_cod_data_source_file ao8b01047_si_002.cif
_cod_data_source_block 10
_cod_original_cell_volume 1199.32(11)
_cod_database_code 4516081
_shelx_shelxl_version_number 2014/7
_chemical_oxdiff_formula 'C22 h14 n4 o zn1'
_shelx_space_group_comment
;
The symmetry employed for this shelxl refinement is uniquely defined
by the following loop, which should always be used as a source of
symmetry information in preference to the above space-group names.
They are only intended as comments.
;
_shelx_estimated_absorpt_t_max 0.992
_shelx_estimated_absorpt_t_min 0.985
_reflns_odcompleteness_completeness 99.93
_reflns_odcompleteness_iscentric 1
_reflns_odcompleteness_theta 28.51
_olex2_refinement_description
;
1. Fixed Uiso
 At 1.2 times of:
  All C(H) groups, All C(H,H) groups, All N(H) groups
 At 1.5 times of:
  All C(H,H,H) groups
2.a Secondary CH2 refined with riding coordinates:
 C2A(H2AA,H2AB), C2(H2A,H2B)
2.b Aromatic/amide H refined with riding coordinates:
 N1(H1), N1A(H1A), C7(H7), C7A(H7A), C8(H8), C11(H11), C10(H10), C11A(H11A),
 C10A(H10A), C8A(H8A)
2.c Idealised Me refined as rotating group:
 C5(H5A,H5B,H5C), C5A(H5AA,H5AB,H5AC), C4A(H4AA,H4AB,H4AC), C4(H4A,H4B,H4C),
 C12(H12D,H12E,H12F), C12A(H12A,H12B,H12C)
;
_olex2_submission_special_instructions 'No special instructions were received'

loop_
_space_group_symop_operation_xyz
'x, y, z'
'-x, -y, -z'

loop_
_atom_site_label
_atom_site_type_symbol
_atom_site_fract_x
_atom_site_fract_y
_atom_site_fract_z
_atom_site_U_iso_or_equiv
_atom_site_adp_type
_atom_site_occupancy
_atom_site_site_symmetry_order
_atom_site_calc_flag
_atom_site_refinement_flags_posn
N3A N 0.30864(14) 0.09564(11) 0.61486(9) 0.0258(3) Uani 1 1 d .
N1 N 0.47315(14) -0.11745(11) 0.24880(10) 0.0269(3) Uani 1 1 d .
H1 H 0.5624 -0.1266 0.2800 0.032 Uiso 1 1 calc R
N2 N 0.31518(15) -0.07543(12) 0.29070(10) 0.0284(3) Uani 1 1 d .
N3 N 0.31386(15) -0.11879(12) 0.12868(10) 0.0282(3) Uani 1 1 d .
N1A N 0.25884(15) 0.03915(12) 0.47469(10) 0.0301(3) Uani 1 1 d .
H1A H 0.2531 -0.0085 0.4331 0.036 Uiso 1 1 calc R
N2A N 0.20282(17) 0.16600(12) 0.45045(11) 0.0343(3) Uani 1 1 d .
N4 N 0.60301(16) -0.18849(13) 0.09063(10) 0.0326(3) Uani 1 1 d .
N4A N 0.39315(19) -0.11943(12) 0.61608(11) 0.0396(3) Uani 1 1 d .
C3 C 0.46783(17) -0.14194(13) 0.15252(11) 0.0247(3) Uani 1 1 d .
C3A C 0.32356(16) -0.00039(13) 0.57174(11) 0.0247(3) Uani 1 1 d .
C1 C 0.22703(17) -0.07864(13) 0.21574(12) 0.0266(3) Uani 1 1 d .
C1A C 0.23420(17) 0.19380(14) 0.53649(12) 0.0272(3) Uani 1 1 d .
C6 C -0.02388(17) 0.09979(15) 0.17396(13) 0.0308(3) Uani 1 1 d .
C6A C 0.0169(2) 0.36281(14) 0.60437(13) 0.0334(3) Uani 1 1 d .
C7 C -0.10534(18) 0.14001(15) 0.07896(13) 0.0325(3) Uani 1 1 d .
H7 H -0.1191 0.0814 0.0444 0.039 Uiso 1 1 calc R
C7A C -0.0119(3) 0.42835(18) 0.68416(15) 0.0506(5) Uani 1 1 d .
H7A H 0.0758 0.4480 0.7057 0.061 Uiso 1 1 calc R
C2A C 0.18544(19) 0.32383(14) 0.54993(13) 0.0339(4) Uani 1 1 d .
H2AA H 0.1879 0.3793 0.4782 0.041 Uiso 1 1 calc R
H2AB H 0.2660 0.3327 0.5932 0.041 Uiso 1 1 calc R
C9 C -0.15012(19) 0.35269(16) 0.08219(14) 0.0366(4) Uani 1 1 d .
C8 C -0.16673(19) 0.26420(16) 0.03383(13) 0.0354(4) Uani 1 1 d .
H8 H -0.2212 0.2892 -0.0314 0.043 Uiso 1 1 calc R
C9A C -0.2930(3) 0.43640(16) 0.70659(18) 0.0580(6) Uani 1 1 d .
C2 C 0.04419(18) -0.03574(15) 0.22441(14) 0.0351(4) Uani 1 1 d .
H2A H 0.0063 -0.0509 0.3013 0.042 Uiso 1 1 calc R
H2B H 0.0015 -0.0840 0.1883 0.042 Uiso 1 1 calc R
C11 C -0.0062(2) 0.18828(17) 0.22220(14) 0.0403(4) Uani 1 1 d .
H11 H 0.0495 0.1634 0.2869 0.048 Uiso 1 1 calc R
C5 C 0.5782(2) -0.18316(16) -0.02084(13) 0.0380(4) Uani 1 1 d .
H5A H 0.5601 -0.0986 -0.0626 0.057 Uiso 1 1 calc GR
H5B H 0.4829 -0.2102 -0.0235 0.057 Uiso 1 1 calc GR
H5C H 0.6750 -0.2371 -0.0514 0.057 Uiso 1 1 calc GR
C5A C 0.4539(2) -0.15580(16) 0.72315(13) 0.0412(4) Uani 1 1 d .
H5AA H 0.4346 -0.0827 0.7524 0.062 Uiso 1 1 calc GR
H5AB H 0.5712 -0.1981 0.7194 0.062 Uiso 1 1 calc GR
H5AC H 0.3970 -0.2111 0.7700 0.062 Uiso 1 1 calc GR
C4A C 0.3809(2) -0.21542(15) 0.56832(14) 0.0412(4) Uani 1 1 d .
H4AA H 0.3710 -0.1844 0.4905 0.062 Uiso 1 1 calc GR
H4AB H 0.2846 -0.2409 0.6002 0.062 Uiso 1 1 calc GR
H4AC H 0.4790 -0.2859 0.5819 0.062 Uiso 1 1 calc GR
C10 C -0.0685(2) 0.31206(17) 0.17714(15) 0.0437(4) Uani 1 1 d .
H10 H -0.0553 0.3707 0.2119 0.052 Uiso 1 1 calc R
C4 C 0.7572(2) -0.17671(18) 0.11099(15) 0.0427(4) Uani 1 1 d .
H4A H 0.7711 -0.1991 0.1887 0.064 Uiso 1 1 calc GR
H4B H 0.7587 -0.0916 0.0827 0.064 Uiso 1 1 calc GR
H4C H 0.8464 -0.2315 0.0753 0.064 Uiso 1 1 calc GR
C11A C -0.1123(2) 0.33671(18) 0.57408(19) 0.0513(5) Uani 1 1 d .
H11A H -0.0965 0.2938 0.5180 0.062 Uiso 1 1 calc R
C10A C -0.2660(3) 0.37257(19) 0.6248(2) 0.0655(7) Uani 1 1 d .
H10A H -0.3541 0.3532 0.6034 0.079 Uiso 1 1 calc R
C12 C -0.2165(2) 0.48800(18) 0.03362(17) 0.0511(5) Uani 1 1 d .
H12D H -0.3230 0.5043 0.0051 0.077 Uiso 1 1 calc GR
H12E H -0.1410 0.5127 -0.0249 0.077 Uiso 1 1 calc GR
H12F H -0.2288 0.5349 0.0890 0.077 Uiso 1 1 calc GR
C12A C -0.4608(3) 0.4695(2) 0.7642(2) 0.0883(10) Uani 1 1 d .
H12A H -0.4692 0.4012 0.8242 0.132 Uiso 1 1 calc GR
H12B H -0.5448 0.4854 0.7136 0.132 Uiso 1 1 calc GR
H12C H -0.4766 0.5432 0.7918 0.132 Uiso 1 1 calc GR
C8A C -0.1649(3) 0.4659(2) 0.73318(17) 0.0607(6) Uani 1 1 d .
H8A H -0.1816 0.5130 0.7862 0.073 Uiso 1 1 calc R

loop_
_atom_site_aniso_label
_atom_site_aniso_U_11
_atom_site_aniso_U_22
_atom_site_aniso_U_33
_atom_site_aniso_U_23
_atom_site_aniso_U_13
_atom_site_aniso_U_12
N3A 0.0263(6) 0.0291(6) 0.0231(6) -0.0077(5) -0.0039(5) -0.0074(5)
N1 0.0238(6) 0.0322(6) 0.0258(6) -0.0101(5) -0.0062(5) -0.0051(5)
N2 0.0274(6) 0.0320(7) 0.0265(6) -0.0102(5) -0.0028(5) -0.0065(5)
N3 0.0298(6) 0.0329(7) 0.0256(6) -0.0076(5) -0.0053(5) -0.0121(5)
N1A 0.0336(7) 0.0311(7) 0.0265(6) -0.0130(5) -0.0082(5) -0.0032(5)
N2A 0.0392(7) 0.0318(7) 0.0287(7) -0.0096(5) -0.0103(5) -0.0003(6)
N4 0.0320(7) 0.0413(8) 0.0266(7) -0.0122(6) 0.0004(5) -0.0110(6)
N4A 0.0622(9) 0.0276(7) 0.0305(7) -0.0051(6) -0.0148(6) -0.0114(6)
C3 0.0297(7) 0.0234(7) 0.0224(7) -0.0050(5) -0.0037(5) -0.0088(5)
C3A 0.0237(6) 0.0299(7) 0.0222(7) -0.0078(6) -0.0008(5) -0.0089(6)
C1 0.0277(7) 0.0258(7) 0.0279(7) -0.0058(6) -0.0037(6) -0.0093(6)
C1A 0.0257(7) 0.0304(7) 0.0255(7) -0.0080(6) -0.0041(5) -0.0056(6)
C6 0.0208(7) 0.0375(8) 0.0353(8) -0.0117(7) -0.0008(6) -0.0079(6)
C6A 0.0433(9) 0.0217(7) 0.0306(8) -0.0042(6) -0.0028(6) -0.0042(6)
C7 0.0291(7) 0.0408(9) 0.0326(8) -0.0146(7) -0.0004(6) -0.0128(6)
C7A 0.0607(12) 0.0482(11) 0.0395(10) -0.0183(9) -0.0076(9) -0.0028(9)
C2A 0.0378(8) 0.0284(8) 0.0359(9) -0.0089(6) -0.0076(7) -0.0067(6)
C9 0.0293(8) 0.0385(9) 0.0403(9) -0.0112(7) 0.0056(6) -0.0086(7)
C8 0.0307(8) 0.0467(10) 0.0286(8) -0.0081(7) -0.0017(6) -0.0111(7)
C9A 0.0658(13) 0.0245(8) 0.0617(13) 0.0004(8) 0.0296(11) -0.0035(8)
C2 0.0260(7) 0.0388(9) 0.0425(9) -0.0087(7) -0.0019(6) -0.0122(6)
C11 0.0364(9) 0.0481(10) 0.0397(9) -0.0166(8) -0.0125(7) -0.0078(7)
C5 0.0462(9) 0.0406(9) 0.0262(8) -0.0115(7) 0.0006(7) -0.0093(7)
C5A 0.0566(11) 0.0344(9) 0.0295(8) -0.0001(7) -0.0116(7) -0.0108(8)
C4A 0.0585(11) 0.0308(8) 0.0383(9) -0.0109(7) -0.0032(8) -0.0160(8)
C10 0.0444(10) 0.0430(10) 0.0503(11) -0.0236(8) -0.0059(8) -0.0107(8)
C4 0.0291(8) 0.0542(11) 0.0437(10) -0.0132(8) -0.0005(7) -0.0095(7)
C11A 0.0438(10) 0.0417(10) 0.0768(15) -0.0346(10) 0.0084(9) -0.0126(8)
C10A 0.0446(11) 0.0416(11) 0.117(2) -0.0347(12) 0.0193(12) -0.0174(9)
C12 0.0499(11) 0.0414(10) 0.0551(12) -0.0087(9) 0.0065(9) -0.0089(8)
C12A 0.0819(17) 0.0460(12) 0.105(2) -0.0030(13) 0.0525(16) -0.0069(12)
C8A 0.0760(15) 0.0552(13) 0.0403(11) -0.0183(10) 0.0091(10) -0.0035(11)

loop_
_atom_type_symbol
_atom_type_description
_atom_type_scat_dispersion_real
_atom_type_scat_dispersion_imag
_atom_type_scat_source
C C 0.0033 0.0016 'International Tables Vol C Tables 4.2.6.8 and 6.1.1.4'
H H 0.0000 0.0000 'International Tables Vol C Tables 4.2.6.8 and 6.1.1.4'
N N 0.0061 0.0033 'International Tables Vol C Tables 4.2.6.8 and 6.1.1.4'

loop_
_geom_angle_atom_site_label_1
_geom_angle_atom_site_label_2
_geom_angle_atom_site_label_3
_geom_angle
C3A N3A C1A 102.58(11)
C3 N1 N2 108.81(11)
C1 N2 N1 102.61(11)
C3 N3 C1 102.73(12)
C3A N1A N2A 109.58(12)
C1A N2A N1A 102.52(12)
C3 N4 C5 116.82(13)
C3 N4 C4 118.29(13)
C4 N4 C5 116.28(13)
C3A N4A C5A 120.65(13)
C3A N4A C4A 120.82(14)
C4A N4A C5A 117.45(14)
N1 C3 N4 124.00(13)
N3 C3 N1 110.62(12)
N3 C3 N4 125.34(13)
N3A C3A N1A 109.91(12)
N3A C3A N4A 126.43(13)
N4A C3A N1A 123.66(13)
N2 C1 N3 115.22(13)
N2 C1 C2 121.87(14)
N3 C1 C2 122.86(13)
N3A C1A C2A 122.55(13)
N2A C1A N3A 115.38(13)
N2A C1A C2A 122.02(13)
C7 C6 C2 121.80(14)
C11 C6 C7 117.79(15)
C11 C6 C2 120.41(14)
C7A C6A C2A 120.88(16)
C11A C6A C7A 118.07(17)
C11A C6A C2A 121.04(15)
C8 C7 C6 121.10(15)
C8A C7A C6A 121.5(2)
C1A C2A C6A 112.90(13)
C8 C9 C10 117.49(16)
C8 C9 C12 121.56(16)
C10 C9 C12 120.95(17)
C7 C8 C9 121.21(15)
C10A C9A C12A 119.8(2)
C8A C9A C10A 117.98(18)
C8A C9A C12A 122.2(2)
C1 C2 C6 112.25(13)
C10 C11 C6 120.85(15)
C11 C10 C9 121.55(16)
C6A C11A C10A 120.48(19)
C11A C10A C9A 121.0(2)
C9A C8A C7A 120.9(2)

loop_
_geom_bond_atom_site_label_1
_geom_bond_atom_site_label_2
_geom_bond_distance
N3A C3A 1.3406(18)
N3A C1A 1.3727(18)
N1 N2 1.3843(17)
N1 C3 1.3462(18)
N2 C1 1.3174(18)
N3 C3 1.3335(18)
N3 C1 1.3626(19)
N1A N2A 1.3821(18)
N1A C3A 1.3462(18)
N2A C1A 1.3088(19)
N4 C3 1.3672(19)
N4 C5 1.458(2)
N4 C4 1.447(2)
N4A C3A 1.345(2)
N4A C5A 1.450(2)
N4A C4A 1.448(2)
C1 C2 1.499(2)
C1A C2A 1.500(2)
C6 C7 1.391(2)
C6 C2 1.517(2)
C6 C11 1.391(2)
C6A C7A 1.382(2)
C6A C2A 1.516(2)
C6A C11A 1.372(3)
C7 C8 1.387(2)
C7A C8A 1.377(3)
C9 C8 1.388(2)
C9 C10 1.391(2)
C9 C12 1.509(2)
C9A C10A 1.391(3)
C9A C12A 1.521(3)
C9A C8A 1.366(3)
C11 C10 1.383(3)
C11A C10A 1.389(3)
